data_1523605
loop_
_publ_author_name
'Ferro, R.'
'Rambaldi, G.'

_publ_section_title
;
 Research on the alloys of noble metals with the more electro- positive
 elements. III. Micrographic and X-ray examination of Mg-Pt alloys
;
_journal_name_full 'Journal of the Less-Common Metals'
_journal_page_first 383
_journal_page_last 391
_journal_volume 2
_journal_year 1960
_chemical_formula_sum 'Mg3 Pt'
_space_group_IT_number 194
_symmetry_space_group_name_Hall '-P 6c 2c'
_symmetry_space_group_name_H-M 'P 63/m m c'
_cell_angle_alpha 90
_cell_angle_beta 90
_cell_angle_gamma 120
_cell_formula_units_Z 2
_cell_length_a 4.577
_cell_length_b 4.577
_cell_length_c 8.322
_cell_volume 150.980
_citation_journal_id_ASTM JCOMAH
_cod_data_source_file Ferro_JCOMAH_1960_1076.cif
_cod_data_source_block Mg3Pt1
_cod_original_cell_volume 150.9803
_cod_original_formula_sum 'Mg3 Pt1'
_cod_database_code 1523605

loop_
_symmetry_equiv_pos_as_xyz
x,y,z
x-y,x,z+1/2
-y,x-y,z
-x,-y,z+1/2
-x+y,-x,z
y,-x+y,z+1/2
-y,-x,-z+1/2
x-y,-y,-z
x,x-y,-z+1/2
y,x,-z
-x+y,y,-z+1/2
-x,-x+y,-z
-x,-y,-z
-x+y,-x,-z-1/2
y,-x+y,-z
x,y,-z-1/2
x-y,x,-z
-y,x-y,-z-1/2
y,x,z-1/2
-x+y,y,z
-x,-x+y,z-1/2
-y,-x,z
x-y,-y,z-1/2
x,x-y,z

loop_
_atom_site_label
_atom_site_type_symbol
_atom_site_fract_x
_atom_site_fract_y
_atom_site_fract_z
_atom_site_occupancy
_atom_site_U_iso_or_equiv
Mg1 Mg 0 0 0.25 1 0.0
Pt1 Pt 0.3333 0.6667 0.25 1 0.0
Mg2 Mg 0.3333 0.6667 0.583 1 0.0
